data_1529932
loop_
_publ_author_name
'Filipenko, O.S.'
'Pobedimskaya, E.A.'
'Ponomarev, V.I.'
'Belov, N.V.'

_publ_section_title
;
 Cristaline structure of synthetic barium silicate Ba4 Si6 O16 new band
 oxysilicic radical (Si6 O16)
;
_journal_name_full 'Doklady Akademii Nauk SSSR'
_journal_page_first 1337
_journal_page_last 1340
_journal_volume 196
_journal_year 1971
_chemical_formula_sum 'Ba4 O16 Si6'
_chemical_name_systematic 'Ba4 Si6 O16'
_space_group_IT_number 4
_symmetry_space_group_name_Hall 'P 2c'
_symmetry_space_group_name_H-M 'P 1 1 21'
_cell_angle_alpha 90
_cell_angle_beta 90
_cell_angle_gamma 93.616
_cell_formula_units_Z 2
_cell_length_a 12.476
_cell_length_b 13.962
_cell_length_c 4.688
_cell_volume 814.977
_citation_journal_id_ASTM DANKAS
_cod_data_source_file Filipenko_DANKAS_1971_337.cif
_cod_data_source_block Ba4O16Si6
_cod_original_cell_volume 814.9766
_cod_original_sg_symbol_Hall 'P 2yb (z,x,y)'
_cod_database_code 1529932

loop_
_symmetry_equiv_pos_as_xyz
x,y,z
-x,-y,z+1/2

loop_
_atom_site_label
_atom_site_type_symbol
_atom_site_fract_x
_atom_site_fract_y
_atom_site_fract_z
_atom_site_occupancy
_atom_site_U_iso_or_equiv
O15 O-2 0.298 0.2 0.38 1 0.0
Si1 Si+4 0.3475 0.6097 0.3422 1 0.0
Ba1 Ba+2 0.142 0.4695 0.7852 1 0.0
O16 O-2 0.68 0.29 0.68 1 0.0
O2 O-2 0.035 0.914 0.29 1 0.0
O4 O-2 0.474 0.076 0.315 1 0.0
O8 O-2 0.708 0.165 0.298 1 0.0
O9 O-2 0.847 0.323 0.304 1 0.0
O13 O-2 0.995 0.215 0.4 1 0.0
O6 O-2 0.264 0.026 0.295 1 0.0
Si5 Si+4 0.967 0.313 0.207 1 0.0
Si2 Si+4 0.356 0.11 0.215 1 0.0
O5 O-2 0.262 0.521 0.311 1 0.0
O12 O-2 0.637 0.35 0.177 1 0.0
O10 O-2 0.85 0.827 0.22 1 0.0
Ba2 Ba+2 0.1475 0.966 0.8057 1 0.0
O7 O-2 0.71 0.663 0.3 1 0.0
Si4 Si+4 0.729 0.774 0.217 1 0.0
O14 O-2 0.004 0.71 0.39 1 0.0
Si6 Si+4 0.9795 0.8116 0.247 1 0.0
O1 O-2 0.035 0.415 0.303 1 0.0
O3 O-2 0.476 0.581 0.278 1 0.0
Si3 Si+4 0.719 0.279 0.357 1 0.0
Ba4 Ba+2 0.4137 0.886 0.32 1 0.0
Ba3 Ba+2 0.4214 0.3905 0.2808 1 0.0
O11 O-2 0.669 0.864 0.388 1 0.0
